data_4116897
loop_
_publ_author_name
'Dongwhan Lee'
'Stephen J. Lippard'

_publ_section_title
;
 Structural and Functional Models of the Dioxygen-Activating Centers of
 Non-Heme Diiron Enzymes Ribonucleotide Reductase and Soluble Methane
 Monooxygenase
;
_journal_name_full 'Journal of the American Chemical Society'
_journal_page_first 12153
_journal_page_last 12154
_journal_paper_doi 10.1021/ja9831094
_journal_volume 120
_journal_year 1998
_chemical_formula_sum 'C94 H80 Cl4 Fe2 N4 O8'
_chemical_formula_weight 1647.12
_chemical_name_common '[Fe2(m-O2CAr)2(O2CAr)2(1-MeIm)2]'
_chemical_name_systematic
; 
 ? 
;
_space_group_IT_number 2
_symmetry_cell_setting triclinic
_symmetry_space_group_name_Hall '-P 1'
_symmetry_space_group_name_H-M 'P -1'
_atom_sites_solution_hydrogens geom
_atom_sites_solution_primary direct
_atom_sites_solution_secondary difmap
_audit_creation_method SHELXL-97
_cell_angle_alpha 84.4790(10)
_cell_angle_beta 84.1290(10)
_cell_angle_gamma 73.6050(10)
_cell_formula_units_Z 2
_cell_length_a 11.1846(2)
_cell_length_b 17.3132(2)
_cell_length_c 22.5524(3)
_cell_measurement_temperature 188(2)
_cell_volume 4157.14(11)
_computing_cell_refinement 'Bruker SMART'
_computing_data_collection 'Bruker SMART'
_computing_data_reduction 'Bruker SHELXTL'
_computing_molecular_graphics 'Bruker SHELXTL'
_computing_publication_material 'Bruker SHELXTL'
_computing_structure_refinement 'SHELXL-97 (Sheldrick, 1997)'
_computing_structure_solution 'SHELXS-97 (Sheldrick, 1990)'
_diffrn_ambient_temperature 188(2)
_diffrn_measured_fraction_theta_full 0.847
_diffrn_measured_fraction_theta_max 0.847
_diffrn_measurement_device_type 'CCD area detector'
_diffrn_measurement_method 'phi and omega scans'
_diffrn_radiation_monochromator graphite
_diffrn_radiation_source 'fine-focus sealed tube'
_diffrn_radiation_type MoK\a
_diffrn_radiation_wavelength 0.71073
_diffrn_reflns_av_R_equivalents 0.0288
_diffrn_reflns_av_sigmaI/netI 0.0833
_diffrn_reflns_limit_h_max 14
_diffrn_reflns_limit_h_min -14
_diffrn_reflns_limit_k_max 18
_diffrn_reflns_limit_k_min -22
_diffrn_reflns_limit_l_max 28
_diffrn_reflns_limit_l_min -30
_diffrn_reflns_number 24847
_diffrn_reflns_theta_full 28.27
_diffrn_reflns_theta_max 28.27
_diffrn_reflns_theta_min 1.48
_exptl_absorpt_coefficient_mu 0.537
_exptl_absorpt_correction_T_max 1.000000
_exptl_absorpt_correction_T_min 0.813004
_exptl_absorpt_correction_type SADABS
_exptl_crystal_colour colorless
_exptl_crystal_density_diffrn 1.316
_exptl_crystal_description block
_exptl_crystal_F_000 1712
_exptl_crystal_size_max 0.1
_exptl_crystal_size_mid 0.2
_exptl_crystal_size_min 0.4
_refine_diff_density_max 0.964
_refine_diff_density_min -0.468
_refine_diff_density_rms 0.099
_refine_ls_extinction_method none
_refine_ls_goodness_of_fit_ref 1.023
_refine_ls_hydrogen_treatment mixed
_refine_ls_matrix_type full
_refine_ls_number_parameters 1023
_refine_ls_number_reflns 17450
_refine_ls_number_restraints 0
_refine_ls_restrained_S_all 1.023
_refine_ls_R_factor_all 0.1188
_refine_ls_R_factor_gt 0.0671
_refine_ls_shift/su_max 2.978
_refine_ls_shift/su_mean 0.066
_refine_ls_structure_factor_coef Fsqd
_refine_ls_weighting_details 'calc w=1/[\s^2^(Fo^2^)+(0.0965P)^2^+2.1160P] where P=(Fo^2^+2Fc^2^)/3'
_refine_ls_weighting_scheme calc
_refine_ls_wR_factor_gt 0.1673
_refine_ls_wR_factor_ref 0.1968
_reflns_number_gt 10972
_reflns_number_total 17450
_reflns_threshold_expression >2sigma(I)
_cod_data_source_file ja9831094_3.cif
_cod_data_source_block structure
_cod_original_cell_volume 4157.14(10)
_cod_database_code 4116897

loop_
_symmetry_equiv_pos_as_xyz
'x, y, z'
'-x, -y, -z'

loop_
_atom_site_label
_atom_site_type_symbol
_atom_site_fract_x
_atom_site_fract_y
_atom_site_fract_z
_atom_site_U_iso_or_equiv
_atom_site_adp_type
_atom_site_occupancy
_atom_site_symmetry_multiplicity
_atom_site_calc_flag
_atom_site_refinement_flags
_atom_site_disorder_assembly
_atom_site_disorder_group
Fe2 Fe 0.67307(5) -0.50411(3) -0.04726(2) 0.03062(15) Uani 1 1 d . . .
Fe1 Fe 0.81750(5) 0.07386(3) -0.48252(2) 0.02796(14) Uani 1 1 d . . .
O1A O 0.9522(3) 0.11285(17) -0.52510(11) 0.0397(7) Uani 1 1 d . . .
O1 O 0.6825(2) 0.13685(16) -0.42489(12) 0.0373(6) Uani 1 1 d . . .
O2 O 0.8655(2) 0.12539(16) -0.39230(11) 0.0373(6) Uani 1 1 d . . .
O2A O 0.8449(3) -0.04596(15) -0.46529(12) 0.0394(7) Uani 1 1 d . . .
O1B O 0.6326(3) -0.55244(18) -0.13314(12) 0.0437(7) Uani 1 1 d . . .
O1C O 0.5362(3) -0.40446(16) -0.06109(12) 0.0418(7) Uani 1 1 d . . .
O2B O 0.8188(3) -0.55162(17) -0.11067(12) 0.0424(7) Uani 1 1 d . . .
O2C O 0.3505(3) -0.41362(17) -0.01926(12) 0.0432(7) Uani 1 1 d . . .
N1N N 0.7820(3) -0.45632(19) 0.00067(14) 0.0338(7) Uani 1 1 d . . .
N2N N 0.9102(3) -0.38783(19) 0.02070(15) 0.0372(8) Uani 1 1 d . . .
N1M N 0.6918(3) 0.0819(2) -0.54697(14) 0.0348(7) Uani 1 1 d . . .
N2M N 0.5427(3) 0.0575(2) -0.59212(15) 0.0407(8) Uani 1 1 d . . .
C1N C 0.8286(4) -0.3950(2) -0.01681(18) 0.0378(9) Uani 1 1 d . . .
H1NA H 0.8076 -0.3610 -0.0509 0.045 Uiso 1 1 calc R . .
C1C C 0.1294(6) -0.4907(4) -0.2447(2) 0.0756(17) Uani 1 1 d . . .
H1C1 H 0.0864 -0.4610 -0.2780 0.113 Uiso 1 1 calc R . .
H1C2 H 0.0750 -0.5167 -0.2199 0.113 Uiso 1 1 calc R . .
H1C3 H 0.2025 -0.5307 -0.2590 0.113 Uiso 1 1 calc R . .
C1B C 0.5296(6) -0.1844(4) -0.2133(3) 0.0840(18) Uani 1 1 d . . .
H1B1 H 0.4608 -0.1808 -0.1835 0.126 Uiso 1 1 calc R . .
H1B2 H 0.4995 -0.1551 -0.2496 0.126 Uiso 1 1 calc R . .
H1B3 H 0.5897 -0.1616 -0.1994 0.126 Uiso 1 1 calc R . .
C2C C 0.1676(5) -0.4337(3) -0.20881(19) 0.0540(12) Uani 1 1 d . . .
C2B C 0.5899(5) -0.2710(4) -0.2247(2) 0.0638(15) Uani 1 1 d . . .
C2N C 0.9813(5) -0.3273(3) 0.0150(2) 0.0523(12) Uani 1 1 d . . .
H2N1 H 0.9369 -0.2800 -0.0078 0.079 Uiso 1 1 calc R . .
H2N2 H 1.0621 -0.3493 -0.0051 0.079 Uiso 1 1 calc R . .
H2N3 H 0.9911 -0.3132 0.0540 0.079 Uiso 1 1 calc R . .
C3N C 0.9161(4) -0.4478(2) 0.06540(17) 0.0383(9) Uani 1 1 d . . .
H3NA H 0.9647 -0.4579 0.0979 0.046 Uiso 1 1 calc R . .
C3C C 0.2930(5) -0.4420(3) -0.20057(19) 0.0528(12) Uani 1 1 d . . .
H3CA H 0.3543 -0.4836 -0.2181 0.063 Uiso 1 1 calc R . .
C3B C 0.5485(6) -0.3099(5) -0.2657(3) 0.0772(18) Uani 1 1 d . . .
H3BA H 0.4812 -0.2813 -0.2872 0.093 Uiso 1 1 calc R . .
C4C C 0.3288(4) -0.3907(3) -0.16749(18) 0.0443(10) Uani 1 1 d . . .
H4CA H 0.4130 -0.3989 -0.1623 0.053 Uiso 1 1 calc R . .
C4N C 0.8370(4) -0.4892(2) 0.05294(17) 0.0378(9) Uani 1 1 d . . .
H4NA H 0.8218 -0.5334 0.0761 0.045 Uiso 1 1 calc R . .
C4B C 0.6037(5) -0.3893(5) -0.2758(2) 0.0721(18) Uani 1 1 d . . .
H4BA H 0.5735 -0.4128 -0.3043 0.087 Uiso 1 1 calc R . .
C5C C 0.2397(4) -0.3265(3) -0.14166(17) 0.0388(9) Uani 1 1 d . . .
C5B C 0.7050(5) -0.4365(3) -0.2442(2) 0.0571(14) Uani 1 1 d . . .
C6C C 0.1136(4) -0.3179(3) -0.14969(19) 0.0468(11) Uani 1 1 d . . .
H6CA H 0.0521 -0.2759 -0.1328 0.056 Uiso 1 1 calc R . .
C6B C 0.7465(5) -0.3974(3) -0.20248(19) 0.0530(12) Uani 1 1 d . . .
H6BA H 0.8127 -0.4260 -0.1803 0.064 Uiso 1 1 calc R . .
C7B C 0.6918(5) -0.3179(3) -0.1936(2) 0.0575(13) Uani 1 1 d . . .
H7BA H 0.7230 -0.2938 -0.1659 0.069 Uiso 1 1 calc R . .
C7C C 0.0795(5) -0.3706(3) -0.1822(2) 0.0533(12) Uani 1 1 d . . .
H7CA H -0.0049 -0.3636 -0.1865 0.064 Uiso 1 1 calc R . .
C8C C 0.2745(4) -0.2664(2) -0.10874(18) 0.0389(9) Uani 1 1 d . . .
C8B C 0.7690(5) -0.5207(4) -0.2569(2) 0.0592(14) Uani 1 1 d . . .
C9C C 0.2200(4) -0.1845(3) -0.1227(2) 0.0484(11) Uani 1 1 d . . .
H9CA H 0.1596 -0.1691 -0.1502 0.058 Uiso 1 1 calc R . .
C9B C 0.8077(6) -0.5399(4) -0.3154(2) 0.0779(18) Uani 1 1 d . . .
H9BA H 0.7896 -0.4997 -0.3462 0.093 Uiso 1 1 calc R . .
C10B C 0.8719(7) -0.6166(5) -0.3287(3) 0.095(2) Uani 1 1 d . . .
H10C H 0.8946 -0.6281 -0.3684 0.114 Uiso 1 1 calc R . .
C10C C 0.2538(5) -0.1259(3) -0.0965(2) 0.0545(12) Uani 1 1 d . . .
H10D H 0.2160 -0.0716 -0.1062 0.065 Uiso 1 1 calc R . .
C11C C 0.3442(5) -0.1479(3) -0.0555(2) 0.0501(11) Uani 1 1 d . . .
H11C H 0.3677 -0.1083 -0.0382 0.060 Uiso 1 1 calc R . .
C11B C 0.9037(6) -0.6771(4) -0.2842(3) 0.082(2) Uani 1 1 d . . .
H11D H 0.9487 -0.7289 -0.2938 0.099 Uiso 1 1 calc R . .
C12B C 0.8670(5) -0.6600(3) -0.2233(2) 0.0598(14) Uani 1 1 d . . .
C12C C 0.4000(4) -0.2293(2) -0.04029(18) 0.0391(9) Uani 1 1 d . . .
C13C C 0.3640(4) -0.2882(2) -0.06657(17) 0.0352(9) Uani 1 1 d . . .
C13B C 0.7977(4) -0.5827(3) -0.2108(2) 0.0507(12) Uani 1 1 d . . .
C14C C 0.4217(4) -0.3765(2) -0.04787(16) 0.0355(9) Uani 1 1 d . . .
C14B C 0.7461(4) -0.5617(3) -0.14793(18) 0.0407(10) Uani 1 1 d . . .
C15C C 0.4904(4) -0.2501(2) 0.00742(17) 0.0372(9) Uani 1 1 d . . .
C15B C 0.9057(4) -0.7253(3) -0.1764(3) 0.0614(16) Uani 1 1 d . . .
C16B C 1.0258(5) -0.7782(4) -0.1793(3) 0.0757(18) Uani 1 1 d . . .
H16C H 1.0814 -0.7722 -0.2119 0.091 Uiso 1 1 calc R . .
C16C C 0.5810(4) -0.2088(3) 0.0088(2) 0.0449(10) Uani 1 1 d . . .
H16D H 0.5902 -0.1706 -0.0219 0.054 Uiso 1 1 calc R . .
C17C C 0.6574(4) -0.2249(3) 0.0561(2) 0.0485(11) Uani 1 1 d . . .
H17C H 0.7175 -0.1972 0.0562 0.058 Uiso 1 1 calc R . .
C17B C 1.0642(6) -0.8380(4) -0.1364(4) 0.087(2) Uani 1 1 d . . .
H17D H 1.1447 -0.8724 -0.1409 0.104 Uiso 1 1 calc R . .
C18C C 0.6465(4) -0.2808(3) 0.10274(19) 0.0434(10) Uani 1 1 d . . .
C18B C 0.9872(7) -0.8498(3) -0.0855(4) 0.093(2) Uani 1 1 d . . .
C19B C 0.8657(6) -0.7978(3) -0.0820(3) 0.083(2) Uani 1 1 d . . .
H19C H 0.8108 -0.8039 -0.0492 0.100 Uiso 1 1 calc R . .
C19C C 0.5590(4) -0.3230(3) 0.10024(17) 0.0388(9) Uani 1 1 d . . .
H19D H 0.5520 -0.3625 0.1303 0.047 Uiso 1 1 calc R . .
C20C C 0.4821(4) -0.3075(2) 0.05397(17) 0.0370(9) Uani 1 1 d . . .
H20C H 0.4232 -0.3361 0.0539 0.044 Uiso 1 1 calc R . .
C20B C 0.8260(5) -0.7377(3) -0.1262(3) 0.0680(16) Uani 1 1 d . . .
H20D H 0.7445 -0.7046 -0.1227 0.082 Uiso 1 1 calc R . .
C21C C 0.7248(5) -0.2952(3) 0.1558(2) 0.0626(14) Uani 1 1 d . . .
H21A H 0.6963 -0.2500 0.1802 0.094 Uiso 1 1 calc R . .
H21B H 0.8108 -0.3016 0.1420 0.094 Uiso 1 1 calc R . .
H21C H 0.7169 -0.3433 0.1790 0.094 Uiso 1 1 calc R . .
C21B C 1.0307(8) -0.9113(4) -0.0354(5) 0.155(4) Uani 1 1 d . . .
H21D H 1.1011 -0.9532 -0.0498 0.233 Uiso 1 1 calc R . .
H21E H 0.9641 -0.9343 -0.0198 0.233 Uiso 1 1 calc R . .
H21F H 1.0547 -0.8860 -0.0042 0.233 Uiso 1 1 calc R . .
C1M C 0.6381(4) 0.0261(3) -0.55720(18) 0.0383(9) Uani 1 1 d . . .
H1MA H 0.6628 -0.0275 -0.5423 0.046 Uiso 1 1 calc R . .
C1 C 0.6733(6) 0.3996(3) -0.6244(2) 0.0722(16) Uani 1 1 d . . .
H1A H 0.6366 0.3685 -0.6464 0.108 Uiso 1 1 calc R . .
H1B H 0.7598 0.3912 -0.6383 0.108 Uiso 1 1 calc R . .
H1C H 0.6300 0.4558 -0.6304 0.108 Uiso 1 1 calc R . .
C1A C 0.7632(5) 0.0156(3) -0.7394(2) 0.0647(14) Uani 1 1 d . . .
H1A1 H 0.8198 -0.0257 -0.7620 0.097 Uiso 1 1 calc R . .
H1A2 H 0.7046 0.0508 -0.7651 0.097 Uiso 1 1 calc R . .
H1A3 H 0.7188 -0.0089 -0.7078 0.097 Uiso 1 1 calc R . .
C2A C 0.8353(4) 0.0632(3) -0.71321(19) 0.0456(10) Uani 1 1 d . . .
C2 C 0.6633(5) 0.3731(3) -0.5586(2) 0.0488(11) Uani 1 1 d . . .
C2M C 0.4607(5) 0.0140(3) -0.6118(2) 0.0665(15) Uani 1 1 d . . .
H2M1 H 0.4814 -0.0402 -0.5938 0.100 Uiso 1 1 calc R . .
H2M2 H 0.4717 0.0126 -0.6545 0.100 Uiso 1 1 calc R . .
H2M3 H 0.3753 0.0410 -0.6001 0.100 Uiso 1 1 calc R . .
C3M C 0.5364(4) 0.1369(3) -0.6055(2) 0.0500(11) Uani 1 1 d . . .
H3MA H 0.4800 0.1740 -0.6290 0.060 Uiso 1 1 calc R . .
C3A C 0.8034(4) 0.1473(3) -0.71932(19) 0.0481(11) Uani 1 1 d . . .
H3AA H 0.7354 0.1751 -0.7407 0.058 Uiso 1 1 calc R . .
C3 C 0.5500(5) 0.3932(3) -0.5243(2) 0.0548(12) Uani 1 1 d . . .
H3A H 0.4788 0.4236 -0.5424 0.066 Uiso 1 1 calc R . .
C4 C 0.5395(4) 0.3691(3) -0.4639(2) 0.0500(11) Uani 1 1 d . . .
H4A H 0.4618 0.3832 -0.4425 0.060 Uiso 1 1 calc R . .
C4A C 0.8697(4) 0.1905(3) -0.69452(18) 0.0445(10) Uani 1 1 d . . .
H4AA H 0.8454 0.2466 -0.6991 0.053 Uiso 1 1 calc R . .
C4M C 0.6287(4) 0.1507(3) -0.5776(2) 0.0477(11) Uani 1 1 d . . .
H4MA H 0.6467 0.2001 -0.5790 0.057 Uiso 1 1 calc R . .
C5 C 0.6445(4) 0.3240(2) -0.43509(18) 0.0365(9) Uani 1 1 d . . .
C5A C 0.9736(4) 0.1509(2) -0.66241(16) 0.0351(9) Uani 1 1 d . . .
C6A C 1.0063(4) 0.0670(2) -0.65676(16) 0.0367(9) Uani 1 1 d . . .
H6AA H 1.0753 0.0391 -0.6362 0.044 Uiso 1 1 calc R . .
C6 C 0.7574(4) 0.3050(2) -0.46949(19) 0.0412(10) Uani 1 1 d . . .
H6A H 0.8291 0.2752 -0.4516 0.049 Uiso 1 1 calc R . .
C7A C 0.9376(4) 0.0238(3) -0.68136(17) 0.0416(10) Uani 1 1 d . . .
H7AA H 0.9608 -0.0323 -0.6763 0.050 Uiso 1 1 calc R . .
C7 C 0.7669(4) 0.3290(3) -0.5296(2) 0.0462(10) Uani 1 1 d . . .
H7A H 0.8446 0.3151 -0.5510 0.055 Uiso 1 1 calc R . .
C8A C 1.0455(4) 0.1984(2) -0.63699(17) 0.0378(9) Uani 1 1 d . . .
C8 C 0.6340(4) 0.2989(2) -0.37004(18) 0.0368(9) Uani 1 1 d . . .
C9 C 0.5748(4) 0.3572(3) -0.3299(2) 0.0478(11) Uani 1 1 d . . .
H9A H 0.5391 0.4100 -0.3443 0.057 Uiso 1 1 calc R . .
C9A C 1.0726(5) 0.2638(3) -0.6707(2) 0.0535(12) Uani 1 1 d . . .
H9AA H 1.0453 0.2770 -0.7090 0.064 Uiso 1 1 calc R . .
C10A C 1.1389(5) 0.3095(3) -0.6488(2) 0.0658(15) Uani 1 1 d . . .
H10A H 1.1550 0.3535 -0.6720 0.079 Uiso 1 1 calc R . .
C10 C 0.5690(5) 0.3370(3) -0.2693(2) 0.0537(12) Uani 1 1 d . . .
H10B H 0.5292 0.3764 -0.2431 0.064 Uiso 1 1 calc R . .
C11A C 1.1814(5) 0.2901(3) -0.5926(2) 0.0566(13) Uani 1 1 d . . .
H11A H 1.2264 0.3211 -0.5782 0.068 Uiso 1 1 calc R . .
C11 C 0.6216(4) 0.2588(3) -0.24700(19) 0.0451(10) Uani 1 1 d . . .
H11B H 0.6174 0.2461 -0.2060 0.054 Uiso 1 1 calc R . .
C12A C 1.1581(4) 0.2244(2) -0.55659(17) 0.0378(9) Uani 1 1 d . . .
C12 C 0.6808(4) 0.1989(2) -0.28560(17) 0.0338(9) Uani 1 1 d . . .
C13A C 1.0905(3) 0.1787(2) -0.57947(16) 0.0310(8) Uani 1 1 d . . .
C13 C 0.6877(3) 0.2195(2) -0.34723(16) 0.0301(8) Uani 1 1 d . . .
C14A C 1.0640(4) 0.1066(2) -0.54334(16) 0.0298(8) Uani 1 1 d . . .
C14 C 0.7516(4) 0.1558(2) -0.38982(16) 0.0294(8) Uani 1 1 d . . .
C15A C 1.2026(4) 0.2091(2) -0.49477(18) 0.0355(9) Uani 1 1 d . . .
C15 C 0.7321(3) 0.1146(2) -0.25997(16) 0.0310(8) Uani 1 1 d . . .
C16A C 1.3206(4) 0.2166(3) -0.4851(2) 0.0461(11) Uani 1 1 d . . .
H16A H 1.3732 0.2269 -0.5177 0.055 Uiso 1 1 calc R . .
C16 C 0.8160(4) 0.0964(3) -0.21600(18) 0.0401(10) Uani 1 1 d . . .
H16B H 0.8440 0.1372 -0.2032 0.048 Uiso 1 1 calc R . .
C17 C 0.8583(4) 0.0188(3) -0.19099(19) 0.0429(10) Uani 1 1 d . . .
H17A H 0.9147 0.0082 -0.1617 0.051 Uiso 1 1 calc R . .
C17A C 1.3603(4) 0.2090(3) -0.4285(2) 0.0510(12) Uani 1 1 d . . .
H17B H 1.4391 0.2144 -0.4236 0.061 Uiso 1 1 calc R . .
C18 C 0.8188(4) -0.0437(2) -0.20854(18) 0.0391(9) Uani 1 1 d . . .
C18A C 1.2849(4) 0.1936(3) -0.3788(2) 0.0465(11) Uani 1 1 d . . .
C19A C 1.1699(4) 0.1830(2) -0.38809(19) 0.0403(10) Uani 1 1 d . . .
H19A H 1.1192 0.1705 -0.3554 0.048 Uiso 1 1 calc R . .
C19 C 0.7362(4) -0.0257(2) -0.25286(18) 0.0401(10) Uani 1 1 d . . .
H19B H 0.7084 -0.0667 -0.2656 0.048 Uiso 1 1 calc R . .
C20A C 1.1289(4) 0.1908(2) -0.44502(17) 0.0354(9) Uani 1 1 d . . .
H20A H 1.0512 0.1836 -0.4499 0.042 Uiso 1 1 calc R . .
C20 C 0.6941(4) 0.0515(2) -0.27860(17) 0.0370(9) Uani 1 1 d . . .
H20B H 0.6396 0.0616 -0.3087 0.044 Uiso 1 1 calc R . .
C21A C 1.3272(5) 0.1892(4) -0.3166(2) 0.0689(15) Uani 1 1 d . . .
H21G H 1.4164 0.1789 -0.3188 0.103 Uiso 1 1 calc R . .
H21H H 1.3032 0.1464 -0.2924 0.103 Uiso 1 1 calc R . .
H21I H 1.2886 0.2395 -0.2990 0.103 Uiso 1 1 calc R . .
C21 C 0.8654(5) -0.1286(3) -0.1811(2) 0.0595(13) Uani 1 1 d . . .
H21J H 0.8016 -0.1560 -0.1807 0.089 Uiso 1 1 calc R . .
H21K H 0.8853 -0.1269 -0.1409 0.089 Uiso 1 1 calc R . .
H21L H 0.9389 -0.1570 -0.2042 0.089 Uiso 1 1 calc R . .
C1S C 0.5646(11) 0.0638(7) -0.1174(5) 0.079(4) Uiso 0.676(11) 1 d P . .
Cl1 Cl 0.6730(8) -0.0035(4) -0.0572(3) 0.091(2) Uiso 0.338(6) 1 d P A 1
Cl2 Cl 0.4508(8) 0.0201(4) -0.1217(4) 0.106(2) Uiso 0.338(6) 1 d P A 1
Cl1A Cl 0.6243(11) -0.0040(3) -0.0640(3) 0.0568(13) Uiso 0.338(6) 1 d P A 2
Cl2A Cl 0.4214(6) 0.0331(5) -0.1429(6) 0.0691(15) Uiso 0.338(6) 1 d P A 2
Cl1B Cl 0.5806(11) 0.0007(4) -0.0687(3) 0.089(2) Uiso 0.324(11) 1 d P A 3
Cl2B Cl 0.4175(6) 0.0501(5) -0.1656(5) 0.089(2) Uiso 0.324(11) 1 d P A 3
C2S C 0.5416(14) 0.0635(9) -0.1323(7) 0.033(4) Uiso 0.324(11) 1 d P A 3
C10S C 1.8615(17) 0.5759(12) 0.4522(8) 0.060(5) Uiso 0.315(5) 1 d P B 4
Cl11 Cl 1.8253(9) 0.5756(6) 0.3869(4) 0.145(4) Uiso 0.315(5) 1 d P B 4
Cl10 Cl 1.8072(6) 0.5242(4) 0.5062(3) 0.110(3) Uiso 0.315(5) 1 d P B 4
C22S C 1.876(3) 0.5356(18) 0.4209(15) 0.080(7) Uiso 0.185(5) 1 d P B 5
C20S C 1.844(3) 0.539(2) 0.4598(16) 0.063(8) Uiso 0.185(5) 1 d P B 5
C21S C 1.985(3) 0.5157(18) 0.4785(12) 0.064(8) Uiso 0.185(5) 1 d P . 5

loop_
_atom_site_aniso_label
_atom_site_aniso_U_11
_atom_site_aniso_U_22
_atom_site_aniso_U_33
_atom_site_aniso_U_23
_atom_site_aniso_U_13
_atom_site_aniso_U_12
Fe2 0.0292(3) 0.0339(3) 0.0285(3) -0.0067(2) -0.0040(2) -0.0061(2)
Fe1 0.0242(3) 0.0318(3) 0.0303(3) -0.0051(2) -0.0026(2) -0.0104(2)
O1A 0.0386(16) 0.0540(18) 0.0341(15) -0.0071(13) 0.0034(12) -0.0260(14)
O1 0.0365(15) 0.0415(16) 0.0381(15) -0.0129(12) -0.0033(12) -0.0139(12)
O2 0.0298(15) 0.0414(16) 0.0351(15) -0.0047(12) -0.0002(12) -0.0007(12)
O2A 0.0454(17) 0.0291(15) 0.0471(17) -0.0012(12) -0.0157(13) -0.0121(13)
O1B 0.0400(17) 0.0603(19) 0.0380(16) -0.0148(14) 0.0063(13) -0.0254(14)
O1C 0.0395(17) 0.0410(17) 0.0382(16) -0.0055(12) -0.0104(13) 0.0032(13)
O2B 0.0420(16) 0.0513(18) 0.0397(16) -0.0198(13) -0.0010(13) -0.0176(14)
O2C 0.0555(19) 0.0394(17) 0.0388(16) 0.0079(13) -0.0145(14) -0.0191(14)
N1N 0.0362(18) 0.0330(18) 0.0313(17) -0.0090(14) -0.0082(14) -0.0038(14)
N2N 0.0395(19) 0.0357(19) 0.0400(19) -0.0122(15) -0.0056(15) -0.0122(15)
N1M 0.0323(18) 0.0407(19) 0.0342(17) -0.0096(15) -0.0042(14) -0.0117(15)
N2M 0.0313(18) 0.058(2) 0.0390(19) -0.0124(16) -0.0061(15) -0.0180(16)
C1N 0.042(2) 0.039(2) 0.032(2) -0.0072(17) -0.0044(18) -0.0080(18)
C1C 0.103(5) 0.083(4) 0.053(3) 0.000(3) -0.028(3) -0.039(4)
C1B 0.067(4) 0.083(5) 0.100(5) 0.018(4) -0.013(3) -0.023(3)
C2C 0.068(3) 0.067(3) 0.033(2) 0.011(2) -0.019(2) -0.027(3)
C2B 0.052(3) 0.097(4) 0.051(3) 0.015(3) -0.003(2) -0.042(3)
C2N 0.056(3) 0.046(3) 0.062(3) -0.007(2) -0.006(2) -0.025(2)
C3N 0.043(2) 0.041(2) 0.031(2) -0.0038(18) -0.0120(18) -0.0100(19)
C3C 0.062(3) 0.057(3) 0.037(2) -0.003(2) -0.003(2) -0.011(2)
C3B 0.058(4) 0.114(6) 0.068(4) 0.012(4) -0.008(3) -0.042(4)
C4C 0.041(2) 0.060(3) 0.031(2) 0.000(2) -0.0061(18) -0.013(2)
C4N 0.043(2) 0.039(2) 0.034(2) -0.0045(17) -0.0081(18) -0.0118(18)
C4B 0.070(4) 0.133(6) 0.035(3) 0.006(3) -0.013(3) -0.064(4)
C5C 0.038(2) 0.047(2) 0.029(2) 0.0113(18) -0.0094(17) -0.0090(19)
C5B 0.067(3) 0.088(4) 0.034(2) -0.008(2) 0.008(2) -0.052(3)
C6C 0.041(2) 0.053(3) 0.042(2) 0.012(2) -0.013(2) -0.007(2)
C6B 0.062(3) 0.072(4) 0.037(2) 0.005(2) -0.010(2) -0.040(3)
C7B 0.067(3) 0.068(4) 0.049(3) 0.003(2) -0.007(2) -0.039(3)
C7C 0.047(3) 0.068(3) 0.046(3) 0.018(2) -0.022(2) -0.020(2)
C8C 0.038(2) 0.039(2) 0.035(2) 0.0058(17) -0.0067(18) -0.0039(18)
C8B 0.067(3) 0.100(4) 0.032(2) -0.015(3) 0.009(2) -0.060(3)
C9C 0.046(3) 0.044(3) 0.047(3) 0.010(2) -0.009(2) -0.001(2)
C9B 0.100(5) 0.110(5) 0.046(3) -0.030(3) 0.016(3) -0.065(4)
C10B 0.116(6) 0.147(7) 0.050(3) -0.037(4) 0.031(4) -0.085(5)
C10C 0.058(3) 0.038(3) 0.058(3) 0.008(2) -0.007(2) -0.001(2)
C11C 0.063(3) 0.037(2) 0.049(3) 0.002(2) -0.003(2) -0.012(2)
C11B 0.073(4) 0.104(5) 0.088(4) -0.066(4) 0.036(3) -0.050(4)
C12B 0.057(3) 0.078(4) 0.060(3) -0.033(3) 0.022(3) -0.044(3)
C12C 0.040(2) 0.038(2) 0.038(2) 0.0004(18) -0.0026(18) -0.0092(18)
C13C 0.034(2) 0.034(2) 0.032(2) 0.0027(16) -0.0008(17) -0.0038(17)
C13B 0.045(3) 0.070(3) 0.054(3) -0.034(3) 0.012(2) -0.038(2)
C14C 0.043(2) 0.038(2) 0.0254(19) -0.0001(16) -0.0128(18) -0.0076(19)
C14B 0.046(3) 0.048(3) 0.037(2) -0.0141(19) 0.0058(19) -0.028(2)
C15C 0.040(2) 0.036(2) 0.036(2) -0.0078(17) 0.0022(18) -0.0108(18)
C15B 0.041(3) 0.067(3) 0.092(4) -0.060(3) 0.028(3) -0.033(2)
C16B 0.069(4) 0.065(4) 0.107(5) -0.049(4) 0.025(3) -0.040(3)
C16C 0.048(3) 0.036(2) 0.050(3) -0.0079(19) 0.005(2) -0.013(2)
C17C 0.047(3) 0.046(3) 0.060(3) -0.022(2) 0.000(2) -0.021(2)
C17B 0.058(4) 0.057(4) 0.152(7) -0.058(4) 0.036(4) -0.025(3)
C18C 0.038(2) 0.049(3) 0.043(2) -0.016(2) -0.0007(19) -0.010(2)
C18B 0.095(5) 0.032(3) 0.151(6) -0.026(3) 0.034(5) -0.022(3)
C19B 0.077(4) 0.050(3) 0.124(5) -0.035(4) 0.049(4) -0.029(3)
C19C 0.040(2) 0.046(2) 0.029(2) -0.0081(17) 0.0035(17) -0.0097(19)
C20C 0.035(2) 0.045(2) 0.033(2) -0.0051(18) 0.0006(17) -0.0148(18)
C20B 0.069(4) 0.043(3) 0.099(4) -0.040(3) 0.035(3) -0.030(3)
C21C 0.055(3) 0.084(4) 0.058(3) -0.022(3) -0.010(2) -0.025(3)
C21B 0.139(8) 0.059(5) 0.221(11) 0.023(6) 0.056(7) 0.013(5)
C1M 0.036(2) 0.043(2) 0.041(2) -0.0065(18) -0.0095(18) -0.0154(18)
C1 0.091(4) 0.069(4) 0.053(3) 0.017(3) -0.020(3) -0.018(3)
C1A 0.068(4) 0.072(4) 0.062(3) -0.008(3) -0.023(3) -0.024(3)
C2A 0.043(2) 0.059(3) 0.036(2) -0.008(2) -0.0051(19) -0.014(2)
C2 0.063(3) 0.037(2) 0.049(3) 0.005(2) -0.018(2) -0.015(2)
C2M 0.054(3) 0.091(4) 0.072(3) -0.027(3) -0.017(3) -0.037(3)
C3M 0.052(3) 0.052(3) 0.046(3) 0.001(2) -0.018(2) -0.011(2)
C3A 0.044(3) 0.056(3) 0.041(2) -0.003(2) -0.013(2) -0.004(2)
C3 0.058(3) 0.043(3) 0.061(3) 0.007(2) -0.026(3) -0.007(2)
C4 0.040(2) 0.043(3) 0.063(3) -0.001(2) -0.009(2) -0.004(2)
C4A 0.053(3) 0.042(3) 0.038(2) -0.0027(19) -0.007(2) -0.010(2)
C4M 0.056(3) 0.045(3) 0.048(3) -0.001(2) -0.018(2) -0.021(2)
C5 0.037(2) 0.026(2) 0.047(2) -0.0001(17) -0.0099(19) -0.0067(17)
C5A 0.039(2) 0.041(2) 0.0239(19) 0.0000(16) -0.0006(16) -0.0110(18)
C6A 0.038(2) 0.046(2) 0.0240(19) -0.0042(17) -0.0021(16) -0.0073(18)
C6 0.040(2) 0.034(2) 0.047(2) 0.0042(18) -0.009(2) -0.0057(18)
C7A 0.049(3) 0.045(3) 0.032(2) -0.0070(18) -0.0043(19) -0.014(2)
C7 0.048(3) 0.040(2) 0.049(3) 0.002(2) -0.002(2) -0.012(2)
C8A 0.044(2) 0.039(2) 0.032(2) -0.0003(17) 0.0006(18) -0.0150(19)
C8 0.030(2) 0.035(2) 0.044(2) -0.0063(18) -0.0030(18) -0.0054(17)
C9 0.051(3) 0.028(2) 0.056(3) -0.0062(19) 0.004(2) -0.0004(19)
C9A 0.073(3) 0.055(3) 0.038(2) 0.009(2) -0.003(2) -0.030(3)
C10A 0.095(4) 0.059(3) 0.057(3) 0.020(3) -0.010(3) -0.050(3)
C10 0.060(3) 0.046(3) 0.054(3) -0.021(2) 0.010(2) -0.011(2)
C11A 0.073(3) 0.058(3) 0.053(3) 0.007(2) -0.005(3) -0.045(3)
C11 0.055(3) 0.043(3) 0.037(2) -0.0126(19) 0.002(2) -0.012(2)
C12A 0.039(2) 0.042(2) 0.037(2) -0.0052(18) 0.0036(18) -0.0198(19)
C12 0.036(2) 0.035(2) 0.034(2) -0.0105(17) 0.0015(17) -0.0157(17)
C13A 0.0292(19) 0.035(2) 0.0291(19) -0.0035(16) 0.0051(15) -0.0121(16)
C13 0.0267(19) 0.031(2) 0.034(2) -0.0064(16) -0.0035(16) -0.0086(15)
C14A 0.036(2) 0.033(2) 0.0254(18) -0.0037(15) -0.0050(16) -0.0167(17)
C14 0.036(2) 0.0256(19) 0.0280(19) -0.0014(15) -0.0001(16) -0.0112(16)
C15A 0.033(2) 0.034(2) 0.042(2) -0.0077(17) 0.0003(17) -0.0134(17)
C15 0.033(2) 0.036(2) 0.0256(18) -0.0081(16) -0.0001(16) -0.0120(16)
C16A 0.037(2) 0.058(3) 0.052(3) -0.013(2) 0.005(2) -0.027(2)
C16 0.044(2) 0.043(2) 0.039(2) -0.0059(18) -0.0096(19) -0.0179(19)
C17 0.037(2) 0.052(3) 0.041(2) -0.003(2) -0.0098(19) -0.011(2)
C17A 0.038(2) 0.067(3) 0.059(3) -0.015(2) -0.008(2) -0.026(2)
C18 0.036(2) 0.040(2) 0.038(2) -0.0039(18) 0.0023(18) -0.0059(18)
C18A 0.043(2) 0.051(3) 0.050(3) -0.018(2) -0.008(2) -0.014(2)
C19A 0.038(2) 0.046(3) 0.039(2) -0.0116(19) -0.0008(18) -0.0124(19)
C19 0.047(2) 0.039(2) 0.039(2) -0.0077(18) -0.0032(19) -0.0176(19)
C20A 0.030(2) 0.037(2) 0.042(2) -0.0110(17) -0.0002(17) -0.0124(17)
C20 0.040(2) 0.038(2) 0.035(2) -0.0064(17) -0.0077(18) -0.0122(18)
C21A 0.063(3) 0.087(4) 0.067(3) -0.025(3) -0.017(3) -0.024(3)
C21 0.061(3) 0.050(3) 0.061(3) 0.005(2) -0.011(3) -0.004(2)

loop_
_atom_type_symbol
_atom_type_description
_atom_type_scat_dispersion_real
_atom_type_scat_dispersion_imag
_atom_type_scat_source
C C 0.0033 0.0016 'International Tables Vol C Tables 4.2.6.8 and 6.1.1.4'
H H 0.0000 0.0000 'International Tables Vol C Tables 4.2.6.8 and 6.1.1.4'
N N 0.0061 0.0033 'International Tables Vol C Tables 4.2.6.8 and 6.1.1.4'
O O 0.0106 0.0060 'International Tables Vol C Tables 4.2.6.8 and 6.1.1.4'
Fe Fe 0.3463 0.8444 'International Tables Vol C Tables 4.2.6.8 and 6.1.1.4'
Cl Cl 0.1484 0.1585 'International Tables Vol C Tables 4.2.6.8 and 6.1.1.4'

loop_
_geom_angle_atom_site_label_1
_geom_angle_atom_site_label_2
_geom_angle_atom_site_label_3
_geom_angle
_geom_angle_site_symmetry_1
_geom_angle_site_symmetry_3
O1C Fe2 O2C 119.54(13) . 2_645
O1C Fe2 N1N 98.26(12) . .
O2C Fe2 N1N 94.09(12) 2_645 .
O1C Fe2 O2B 124.76(12) . .
O2C Fe2 O2B 112.76(12) 2_645 .
N1N Fe2 O2B 94.48(11) . .
O1C Fe2 O1B 89.81(11) . .
O2C Fe2 O1B 105.18(11) 2_645 .
N1N Fe2 O1B 152.00(11) . .
O2B Fe2 O1B 59.55(10) . .
O1A Fe1 O2A 118.74(12) . .
O1A Fe1 O1 125.25(11) . .
O2A Fe1 O1 111.27(11) . .
O1A Fe1 N1M 104.64(12) . .
O2A Fe1 N1M 93.47(12) . .
O1 Fe1 N1M 92.77(12) . .
C14A O1A Fe1 153.9(3) . .
C14 O1 Fe1 99.3(2) . .
C14A O2A Fe1 136.9(2) 2_754 .
C14B O1B Fe2 85.0(2) . .
C14C O1C Fe2 140.1(3) . .
C14B O2B Fe2 94.2(2) . .
C14C O2C Fe2 147.9(3) . 2_645
C1N N1N C4N 104.8(3) . .
C1N N1N Fe2 127.1(3) . .
C4N N1N Fe2 127.4(3) . .
C1N N2N C3N 107.3(3) . .
C1N N2N C2N 126.7(4) . .
C3N N2N C2N 126.0(3) . .
C1M N1M C4M 105.5(3) . .
C1M N1M Fe1 126.9(3) . .
C4M N1M Fe1 126.2(3) . .
C1M N2M C3M 107.5(3) . .
C1M N2M C2M 126.1(4) . .
C3M N2M C2M 126.4(4) . .
N1N C1N N2N 111.7(4) . .
C7C C2C C3C 116.8(4) . .
C7C C2C C1C 121.3(5) . .
C3C C2C C1C 121.8(5) . .
C3B C2B C7B 116.0(6) . .
C3B C2B C1B 122.3(6) . .
C7B C2B C1B 121.7(5) . .
C4N C3N N2N 106.2(3) . .
C4C C3C C2C 122.3(5) . .
C4B C3B C2B 122.1(6) . .
C3C C4C C5C 120.5(4) . .
C3N C4N N1N 110.0(4) . .
C3B C4B C5B 121.9(5) . .
C4C C5C C6C 117.5(4) . .
C4C C5C C8C 122.5(4) . .
C6C C5C C8C 120.0(4) . .
C6B C5B C4B 116.1(5) . .
C6B C5B C8B 121.5(5) . .
C4B C5B C8B 122.3(5) . .
C7C C6C C5C 121.1(5) . .
C7B C6B C5B 121.3(5) . .
C6B C7B C2B 122.6(5) . .
C6C C7C C2C 121.7(4) . .
C13C C8C C9C 118.4(4) . .
C13C C8C C5C 123.0(4) . .
C9C C8C C5C 118.5(4) . .
C9B C8B C13B 118.3(6) . .
C9B C8B C5B 119.7(5) . .
C13B C8B C5B 122.0(4) . .
C10C C9C C8C 121.3(4) . .
C10B C9B C8B 121.3(6) . .
C9B C10B C11B 121.0(6) . .
C9C C10C C11C 120.0(4) . .
C10C C11C C12C 120.1(4) . .
C10B C11B C12B 119.6(6) . .
C13B C12B C11B 118.6(6) . .
C13B C12B C15B 122.9(4) . .
C11B C12B C15B 118.5(5) . .
C11C C12C C13C 119.4(4) . .
C11C C12C C15C 118.1(4) . .
C13C C12C C15C 122.3(4) . .
C12C C13C C8C 120.7(4) . .
C12C C13C C14C 119.0(3) . .
C8C C13C C14C 120.4(4) . .
C12B C13B C8B 121.1(5) . .
C12B C13B C14B 121.6(5) . .
C8B C13B C14B 117.3(4) . .
O1C C14C O2C 126.4(4) . .
O1C C14C C13C 116.9(3) . .
O2C C14C C13C 116.7(4) . .
O1B C14B O2B 120.5(4) . .
O1B C14B C13B 119.7(4) . .
O2B C14B C13B 119.7(4) . .
C20C C15C C16C 117.5(4) . .
C20C C15C C12C 121.1(4) . .
C16C C15C C12C 121.3(4) . .
C20B C15B C16B 116.1(6) . .
C20B C15B C12B 122.8(5) . .
C16B C15B C12B 121.1(5) . .
C17B C16B C15B 122.2(6) . .
C15C C16C C17C 120.2(4) . .
C18C C17C C16C 121.9(4) . .
C16B C17B C18B 122.3(6) . .
C17C C18C C19C 117.6(4) . .
C17C C18C C21C 122.0(4) . .
C19C C18C C21C 120.4(4) . .
C17B C18B C19B 116.4(7) . .
C17B C18B C21B 123.2(7) . .
C19B C18B C21B 120.4(7) . .
C20B C19B C18B 121.3(6) . .
C20C C19C C18C 121.2(4) . .
C19C C20C C15C 121.6(4) . .
C19B C20B C15B 121.6(5) . .
N1M C1M N2M 110.8(4) . .
C7A C2A C3A 117.5(4) . .
C7A C2A C1A 120.1(4) . .
C3A C2A C1A 122.4(4) . .
C3 C2 C7 117.0(4) . .
C3 C2 C1 121.5(4) . .
C7 C2 C1 121.6(5) . .
C4M C3M N2M 105.8(4) . .
C4A C3A C2A 121.8(4) . .
C2 C3 C4 122.0(4) . .
C5 C4 C3 120.6(4) . .
C3A C4A C5A 120.8(4) . .
C3M C4M N1M 110.4(4) . .
C4 C5 C6 116.9(4) . .
C4 C5 C8 120.8(4) . .
C6 C5 C8 122.2(4) . .
C6A C5A C4A 117.4(4) . .
C6A C5A C8A 122.5(4) . .
C4A C5A C8A 120.0(4) . .
C5A C6A C7A 121.4(4) . .
C5 C6 C7 122.1(4) . .
C2A C7A C6A 121.0(4) . .
C6 C7 C2 121.4(4) . .
C9A C8A C13A 117.9(4) . .
C9A C8A C5A 119.7(4) . .
C13A C8A C5A 122.4(3) . .
C13 C8 C9 118.6(4) . .
C13 C8 C5 122.3(3) . .
C9 C8 C5 118.9(4) . .
C10 C9 C8 120.6(4) . .
C10A C9A C8A 121.5(4) . .
C9A C10A C11A 120.0(4) . .
C11 C10 C9 120.7(4) . .
C10A C11A C12A 121.2(4) . .
C10 C11 C12 120.4(4) . .
C11A C12A C13A 118.1(4) . .
C11A C12A C15A 118.1(4) . .
C13A C12A C15A 123.7(3) . .
C11 C12 C13 118.9(4) . .
C11 C12 C15 118.8(3) . .
C13 C12 C15 122.2(3) . .
C12A C13A C8A 121.2(3) . .
C12A C13A C14A 120.7(3) . .
C8A C13A C14A 118.1(3) . .
C12 C13 C8 120.8(3) . .
C12 C13 C14 119.9(3) . .
C8 C13 C14 119.4(3) . .
O2A C14A O1A 126.1(3) 2_754 .
O2A C14A C13A 117.4(3) 2_754 .
O1A C14A C13A 116.5(3) . .
O2 C14 O1 121.6(3) . .
O2 C14 C13 121.5(3) . .
O1 C14 C13 116.9(3) . .
C20A C15A C16A 117.2(4) . .
C20A C15A C12A 122.6(3) . .
C16A C15A C12A 120.1(4) . .
C16 C15 C20 117.7(4) . .
C16 C15 C12 121.8(3) . .
C20 C15 C12 120.5(3) . .
C17A C16A C15A 121.6(4) . .
C15 C16 C17 121.1(4) . .
C18 C17 C16 121.4(4) . .
C16A C17A C18A 121.0(4) . .
C19 C18 C17 117.5(4) . .
C19 C18 C21 121.2(4) . .
C17 C18 C21 121.3(4) . .
C17A C18A C19A 117.8(4) . .
C17A C18A C21A 120.6(4) . .
C19A C18A C21A 121.6(4) . .
C18A C19A C20A 121.5(4) . .
C18 C19 C20 121.6(4) . .
C15A C20A C19A 120.7(4) . .
C19 C20 C15 120.7(4) . .
Cl1B C1S Cl1A 16.9(4) . .
Cl1B C1S Cl2 75.0(7) . .
Cl1A C1S Cl2 90.9(7) . .
Cl1B C1S Cl2A 91.1(7) . .
Cl1A C1S Cl2A 106.8(7) . .
Cl2 C1S Cl2A 16.2(4) . .
Cl1B C1S Cl1 32.1(4) . .
Cl1A C1S Cl1 15.4(3) . .
Cl2 C1S Cl1 106.0(7) . .
Cl2A C1S Cl1 121.8(7) . .
Cl1B C1S Cl2B 105.7(7) . .
Cl1A C1S Cl2B 120.8(7) . .
Cl2 C1S Cl2B 31.1(4) . .
Cl2A C1S Cl2B 15.1(2) . .
Cl1 C1S Cl2B 135.2(7) . .
C1S Cl1B C2S 12.8(7) . .
C2S Cl2B C1S 4.7(7) . .
Cl2B C2S Cl1B 114.2(9) . .
Cl10 C10S Cl11 120.2(13) . .
C22S C20S C21S 88(3) . .
C21S C21S C20S 124(4) 2_966 .

loop_
_geom_bond_atom_site_label_1
_geom_bond_atom_site_label_2
_geom_bond_distance
_geom_bond_site_symmetry_2
Fe2 O1C 1.980(3) .
Fe2 O2C 2.017(3) 2_645
Fe2 N1N 2.085(3) .
Fe2 O2B 2.090(3) .
Fe2 O1B 2.315(3) .
Fe1 O1A 1.950(3) .
Fe1 O2A 2.015(3) .
Fe1 O1 2.025(3) .
Fe1 N1M 2.092(3) .
O1A C14A 1.254(4) .
O1 C14 1.284(4) .
O2 C14 1.230(4) .
O2A C14A 1.255(4) 2_754
O1B C14B 1.247(5) .
O1C C14C 1.250(5) .
O2B C14B 1.283(5) .
O2C C14C 1.251(5) .
O2C Fe2 2.017(3) 2_645
N1N C1N 1.321(5) .
N1N C4N 1.383(5) .
N2N C1N 1.344(5) .
N2N C3N 1.368(5) .
N2N C2N 1.473(5) .
N1M C1M 1.321(5) .
N1M C4M 1.364(5) .
N2M C1M 1.348(5) .
N2M C3M 1.363(6) .
N2M C2M 1.463(5) .
C1C C2C 1.507(7) .
C1B C2B 1.496(8) .
C2C C7C 1.387(7) .
C2C C3C 1.399(7) .
C2B C3B 1.381(8) .
C2B C7B 1.408(7) .
C3N C4N 1.350(5) .
C3C C4C 1.376(6) .
C3B C4B 1.369(9) .
C4C C5C 1.396(6) .
C4B C5B 1.411(8) .
C5C C6C 1.405(6) .
C5C C8C 1.491(6) .
C5B C6B 1.397(6) .
C5B C8B 1.471(8) .
C6C C7C 1.378(6) .
C6B C7B 1.364(7) .
C8C C13C 1.400(5) .
C8C C9C 1.396(6) .
C8B C9B 1.389(7) .
C8B C13B 1.411(7) .
C9C C10C 1.378(6) .
C9B C10B 1.364(9) .
C10B C11B 1.375(9) .
C10C C11C 1.388(6) .
C11C C12C 1.396(6) .
C11B C12B 1.428(7) .
C12B C13B 1.383(7) .
C12B C15B 1.474(8) .
C12C C13C 1.396(5) .
C12C C15C 1.501(6) .
C13C C14C 1.519(5) .
C13B C14B 1.514(6) .
C15C C20C 1.389(5) .
C15C C16C 1.399(5) .
C15B C20B 1.406(7) .
C15B C16B 1.396(8) .
C16B C17B 1.355(9) .
C16C C17C 1.392(6) .
C17C C18C 1.380(6) .
C17B C18B 1.397(9) .
C18C C19C 1.384(6) .
C18C C21C 1.516(6) .
C18B C19B 1.402(8) .
C18B C21B 1.497(10) .
C19B C20B 1.379(8) .
C19C C20C 1.379(5) .
C1 C2 1.514(6) .
C1A C2A 1.498(6) .
C2A C7A 1.387(6) .
C2A C3A 1.396(6) .
C2 C3 1.388(7) .
C2 C7 1.383(6) .
C3M C4M 1.350(6) .
C3A C4A 1.379(6) .
C3 C4 1.389(6) .
C4 C5 1.397(6) .
C4A C5A 1.404(6) .
C5 C6 1.386(6) .
C5 C8 1.492(6) .
C5A C6A 1.390(5) .
C5A C8A 1.487(5) .
C6A C7A 1.396(5) .
C6 C7 1.381(6) .
C8A C9A 1.391(6) .
C8A C13A 1.416(5) .
C8 C13 1.406(5) .
C8 C9 1.397(6) .
C9 C10 1.378(6) .
C9A C10A 1.380(6) .
C10A C11A 1.378(7) .
C10 C11 1.382(6) .
C11A C12A 1.403(6) .
C11 C12 1.393(5) .
C12A C13A 1.401(5) .
C12A C15A 1.503(5) .
C12 C13 1.401(5) .
C12 C15 1.492(5) .
C13A C14A 1.507(5) .
C13 C14 1.506(5) .
C14A O2A 1.255(4) 2_754
C15A C20A 1.389(5) .
C15A C16A 1.402(5) .
C15 C16 1.388(5) .
C15 C20 1.392(5) .
C16A C17A 1.376(6) .
C16 C17 1.377(6) .
C17 C18 1.383(6) .
C17A C18A 1.384(6) .
C18 C19 1.385(6) .
C18 C21 1.507(6) .
C18A C19A 1.388(6) .
C18A C21A 1.515(6) .
C19A C20A 1.389(5) .
C19 C20 1.377(5) .
C1S Cl1B 1.460(12) .
C1S Cl1A 1.651(13) .
C1S Cl2 1.670(13) .
C1S Cl2A 1.977(13) .
C1S Cl1 1.976(13) .
C1S Cl2B 2.141(13) .
Cl1B C2S 1.728(17) .
Cl2B C2S 1.725(17) .
C10S Cl10 1.61(2) .
C10S Cl11 1.57(2) .
C22S C20S 0.91(4) .
C20S C21S 1.60(4) .
C21S C21S 1.10(5) 2_966
